data_1517753
loop_
_publ_author_name
'Anindita Mukherjee'
'Amal Dutta'
'Atish Dipankar Jana'
'Goutam K. Patra'

_publ_section_title
;
 Copper(I) and silver(I) coordination assemblies of imino-pyridyl and
 azino-pyridyl ligands: Syntheses, crystal structures, spectroscopic and
 photophysical properties
;
_journal_name_full
;
Inorganica Chimica Acta
;
_journal_page_first 131
_journal_page_last 143
_journal_volume 404
_journal_year 2013
_chemical_formula_sum 'C26 H20 Cu I N6'
_chemical_formula_weight 606.92
_space_group_IT_number 2
_symmetry_cell_setting triclinic
_symmetry_space_group_name_Hall '-P 1'
_symmetry_space_group_name_H-M 'P -1'
_atom_sites_solution_hydrogens geom
_atom_sites_solution_primary direct
_atom_sites_solution_secondary difmap
_cell_angle_alpha 91.695(7)
_cell_angle_beta 97.146(6)
_cell_angle_gamma 104.419(6)
_cell_formula_units_Z 2
_cell_length_a 8.643(2)
_cell_length_b 10.663(3)
_cell_length_c 15.891(4)
_cell_measurement_temperature 298(2)
_cell_volume 1404.6(6)
_computing_cell_refinement 'Bruker Apex II'
_computing_data_collection 'Bruker Apex II'
_computing_data_reduction SAINT
_computing_molecular_graphics 'Mercury 2.3, Ortep 3v2'
_computing_publication_material Shelxl-97
_computing_structure_refinement 'SHELXL-97 (Sheldrick, 1997)'
_computing_structure_solution 'SHELXS-97 (Sheldrick, 1990)'
_diffrn_ambient_temperature 298(2)
_diffrn_detector_area_resol_mean 3
_diffrn_measured_fraction_theta_full 0.997
_diffrn_measured_fraction_theta_max 0.997
_diffrn_measurement_device_type 'Bruker Apex II'
_diffrn_measurement_method 'Omega scan'
_diffrn_radiation_monochromator graphite
_diffrn_radiation_source 'fine-focus sealed tube'
_diffrn_radiation_type MoK\a
_diffrn_radiation_wavelength 0.71073
_diffrn_reflns_av_R_equivalents 0.0288
_diffrn_reflns_av_sigmaI/netI 0.0353
_diffrn_reflns_limit_h_max 10
_diffrn_reflns_limit_h_min -10
_diffrn_reflns_limit_k_max 12
_diffrn_reflns_limit_k_min -12
_diffrn_reflns_limit_l_max 18
_diffrn_reflns_limit_l_min -18
_diffrn_reflns_number 12900
_diffrn_reflns_theta_full 25.00
_diffrn_reflns_theta_max 25.00
_diffrn_reflns_theta_min 1.29
_exptl_absorpt_coefficient_mu 1.899
_exptl_absorpt_correction_T_max 0.8041
_exptl_absorpt_correction_T_min 0.5816
_exptl_absorpt_correction_type multi-scan
_exptl_absorpt_process_details sadabs
_exptl_crystal_colour colorless
_exptl_crystal_density_diffrn 1.435
_exptl_crystal_density_method 'not measured'
_exptl_crystal_description block
_exptl_crystal_F_000 600
_exptl_crystal_size_max 0.32
_exptl_crystal_size_mid 0.24
_exptl_crystal_size_min 0.12
_refine_diff_density_max 0.505
_refine_diff_density_min -0.450
_refine_diff_density_rms 0.057
_refine_ls_extinction_method none
_refine_ls_goodness_of_fit_ref 1.018
_refine_ls_hydrogen_treatment constr
_refine_ls_matrix_type full
_refine_ls_number_parameters 307
_refine_ls_number_reflns 4936
_refine_ls_number_restraints 0
_refine_ls_restrained_S_all 1.018
_refine_ls_R_factor_all 0.0363
_refine_ls_R_factor_gt 0.0277
_refine_ls_shift/su_max 0.002
_refine_ls_shift/su_mean 0.000
_refine_ls_structure_factor_coef Fsqd
_refine_ls_weighting_details 'calc w=1/[\s^2^(Fo^2^)+(0.0348P)^2^+0.2378P] where P=(Fo^2^+2Fc^2^)/3'
_refine_ls_weighting_scheme calc
_refine_ls_wR_factor_gt 0.0667
_refine_ls_wR_factor_ref 0.0700
_reflns_number_gt 4107
_reflns_number_total 4936
_reflns_threshold_expression >2sigma(I)
_cod_data_source_file ICA-2013-404-131-143-4.cif
_cod_data_source_block bkgco1_0m
_cod_original_sg_symbol_H-M P-1
_cod_database_code 1517753

loop_
_symmetry_equiv_pos_as_xyz
'x, y, z'
'-x, -y, -z'

loop_
_atom_site_label
_atom_site_type_symbol
_atom_site_fract_x
_atom_site_fract_y
_atom_site_fract_z
_atom_site_U_iso_or_equiv
_atom_site_adp_type
_atom_site_occupancy
_atom_site_symmetry_multiplicity
_atom_site_calc_flag
_atom_site_refinement_flags
Cu1 Cu 0.92426(4) 0.99937(4) 0.06486(2) 0.04266(11) Uani 1 1 d .
I1 I 1.23989(2) 1.02825(2) 0.088131(12) 0.04804(9) Uani 1 1 d .
N1 N 0.8161(3) 0.8511(3) 0.13600(15) 0.0449(6) Uani 1 1 d .
C2 C 0.8907(4) 0.7650(3) 0.1707(2) 0.0459(7) Uani 1 1 d .
H2 H 0.9913 0.7641 0.1559 0.055 Uiso 1 1 calc R
C3 C 0.8260(4) 0.6780(3) 0.2270(2) 0.0495(8) Uani 1 1 d .
H3 H 0.8798 0.6174 0.2476 0.059 Uiso 1 1 calc R
C4 C 0.6796(4) 0.6815(3) 0.25269(19) 0.0458(7) Uani 1 1 d .
H4 H 0.6356 0.6256 0.2923 0.055 Uiso 1 1 calc R
C5 C 0.5997(3) 0.7699(3) 0.21841(18) 0.0406(7) Uani 1 1 d .
C6 C 0.6720(4) 0.8497(3) 0.15923(19) 0.0451(7) Uani 1 1 d .
H6 H 0.6165 0.9062 0.1340 0.054 Uiso 1 1 calc R
C7 C 0.4514(3) 0.7911(3) 0.24410(19) 0.0436(7) Uani 1 1 d .
H7 H 0.4008 0.8462 0.2135 0.052 Uiso 1 1 calc R
N8 N 0.3879(3) 0.7375(2) 0.30665(16) 0.0443(6) Uani 1 1 d .
N9 N 0.2532(3) 0.7861(2) 0.31973(15) 0.0410(6) Uani 1 1 d .
C10 C 0.1843(3) 0.7431(3) 0.38317(17) 0.0344(6) Uani 1 1 d .
C11 C 0.0495(3) 0.7954(3) 0.40415(17) 0.0358(6) Uani 1 1 d .
C12 C -0.0597(3) 0.7296(3) 0.45547(18) 0.0419(7) Uani 1 1 d .
H12 H -0.0448 0.6545 0.4798 0.050 Uiso 1 1 calc R
C13 C -0.1901(4) 0.7763(3) 0.4702(2) 0.0504(8) Uani 1 1 d .
H13 H -0.2638 0.7313 0.5036 0.060 Uiso 1 1 calc R
C14 C -0.2118(4) 0.8879(3) 0.4362(2) 0.0561(9) Uani 1 1 d .
H14 H -0.3000 0.9184 0.4464 0.067 Uiso 1 1 calc R
C15 C -0.1036(4) 0.9550(3) 0.3869(2) 0.0546(8) Uani 1 1 d .
H15 H -0.1180 1.0315 0.3645 0.066 Uiso 1 1 calc R
C16 C 0.0266(4) 0.9095(3) 0.3704(2) 0.0465(7) Uani 1 1 d .
H16 H 0.0991 0.9551 0.3366 0.056 Uiso 1 1 calc R
C17 C 0.2374(3) 0.6458(3) 0.43929(16) 0.0323(6) Uani 1 1 d .
C18 C 0.3529(3) 0.6937(3) 0.51683(17) 0.0354(6) Uani 1 1 d .
C19 C 0.4028(4) 0.8245(3) 0.5409(2) 0.0500(8) Uani 1 1 d .
H19 H 0.3667 0.8832 0.5064 0.060 Uiso 1 1 calc R
C20 C 0.5059(4) 0.8699(4) 0.6155(2) 0.0619(9) Uani 1 1 d .
H20 H 0.5372 0.9582 0.6313 0.074 Uiso 1 1 calc R
C21 C 0.5612(4) 0.7838(4) 0.6657(2) 0.0592(9) Uani 1 1 d .
H21 H 0.6299 0.8138 0.7160 0.071 Uiso 1 1 calc R
C22 C 0.5162(4) 0.6538(4) 0.6425(2) 0.0562(9) Uani 1 1 d .
H22 H 0.5560 0.5961 0.6763 0.067 Uiso 1 1 calc R
C23 C 0.4117(3) 0.6084(3) 0.56887(19) 0.0442(7) Uani 1 1 d .
H23 H 0.3802 0.5198 0.5539 0.053 Uiso 1 1 calc R
N24 N 0.1834(3) 0.5220(2) 0.42436(15) 0.0386(5) Uani 1 1 d .
N25 N 0.0643(3) 0.4841(2) 0.35303(15) 0.0404(6) Uani 1 1 d .
C26 C 0.0617(4) 0.3743(3) 0.32053(19) 0.0441(7) Uani 1 1 d .
H26 H 0.1386 0.3325 0.3428 0.053 Uiso 1 1 calc R
C27 C 0.9418(3) 1.3103(3) 0.24887(18) 0.0399(7) Uani 1 1 d .
C28 C 0.7927(4) 1.3366(3) 0.2316(2) 0.0514(8) Uani 1 1 d .
H28 H 0.7635 1.3956 0.2668 0.062 Uiso 1 1 calc R
C29 C 0.6884(4) 1.2749(3) 0.1623(2) 0.0598(9) Uani 1 1 d .
H29 H 0.5882 1.2922 0.1494 0.072 Uiso 1 1 calc R
C30 C 0.7340(4) 1.1870(3) 0.1119(2) 0.0516(8) Uani 1 1 d .
H30 H 0.6635 1.1472 0.0641 0.062 Uiso 1 1 calc R
N31 N 0.8746(3) 1.1562(2) 0.12839(16) 0.0455(6) Uani 1 1 d .
C32 C 0.9746(4) 1.2170(3) 0.19690(19) 0.0469(8) Uani 1 1 d .
H32 H 1.0719 1.1949 0.2102 0.056 Uiso 1 1 calc R

loop_
_atom_site_aniso_label
_atom_site_aniso_U_11
_atom_site_aniso_U_22
_atom_site_aniso_U_33
_atom_site_aniso_U_23
_atom_site_aniso_U_13
_atom_site_aniso_U_12
Cu1 0.0397(2) 0.0528(2) 0.0355(2) -0.00083(17) 0.01098(16) 0.00919(17)
I1 0.03458(12) 0.06732(16) 0.03932(13) -0.00271(10) -0.00060(8) 0.01103(10)
N1 0.0379(14) 0.0591(17) 0.0425(14) 0.0112(12) 0.0149(11) 0.0157(12)
C2 0.0380(16) 0.0521(19) 0.0491(19) 0.0008(15) 0.0117(14) 0.0117(15)
C3 0.0456(18) 0.0481(19) 0.057(2) 0.0040(16) 0.0030(15) 0.0169(15)
C4 0.0471(18) 0.0476(19) 0.0416(17) 0.0100(14) 0.0061(14) 0.0095(15)
C5 0.0370(16) 0.0462(18) 0.0399(16) 0.0086(14) 0.0114(13) 0.0095(13)
C6 0.0416(17) 0.057(2) 0.0430(17) 0.0147(15) 0.0135(14) 0.0186(15)
C7 0.0392(16) 0.0502(19) 0.0441(17) 0.0128(15) 0.0132(14) 0.0118(14)
N8 0.0371(13) 0.0521(16) 0.0476(15) 0.0125(12) 0.0159(11) 0.0128(12)
N9 0.0362(13) 0.0477(15) 0.0431(14) 0.0117(12) 0.0131(11) 0.0133(11)
C10 0.0312(14) 0.0330(15) 0.0363(15) 0.0004(12) 0.0067(12) 0.0024(12)
C11 0.0324(14) 0.0370(16) 0.0363(15) -0.0009(13) 0.0030(12) 0.0066(12)
C12 0.0407(16) 0.0459(18) 0.0408(17) 0.0056(14) 0.0125(13) 0.0105(14)
C13 0.0407(17) 0.060(2) 0.055(2) 0.0031(17) 0.0207(15) 0.0143(16)
C14 0.0458(19) 0.064(2) 0.063(2) -0.0070(18) 0.0113(16) 0.0204(17)
C15 0.055(2) 0.0399(18) 0.071(2) 0.0028(17) 0.0034(17) 0.0199(16)
C16 0.0410(17) 0.0428(18) 0.0550(19) 0.0060(15) 0.0098(14) 0.0073(14)
C17 0.0308(14) 0.0363(16) 0.0315(14) 0.0013(12) 0.0095(11) 0.0089(12)
C18 0.0308(14) 0.0405(17) 0.0341(15) -0.0012(13) 0.0082(12) 0.0059(12)
C19 0.0491(18) 0.0417(18) 0.055(2) -0.0061(15) -0.0023(15) 0.0094(15)
C20 0.056(2) 0.056(2) 0.063(2) -0.0207(19) -0.0055(18) 0.0043(17)
C21 0.0432(19) 0.082(3) 0.0425(19) -0.0110(19) -0.0056(15) 0.0051(18)
C22 0.0426(18) 0.073(3) 0.048(2) 0.0112(18) -0.0008(15) 0.0063(17)
C23 0.0389(16) 0.0474(18) 0.0446(18) 0.0075(14) 0.0070(14) 0.0068(14)
N24 0.0418(13) 0.0359(14) 0.0362(13) -0.0001(11) 0.0036(11) 0.0074(11)
N25 0.0414(14) 0.0349(14) 0.0406(14) -0.0028(11) 0.0008(11) 0.0048(11)
C26 0.0438(17) 0.0433(19) 0.0451(18) -0.0034(15) 0.0042(14) 0.0121(14)
C27 0.0386(16) 0.0377(17) 0.0419(17) -0.0064(13) 0.0073(13) 0.0072(13)
C28 0.0408(17) 0.0471(19) 0.065(2) -0.0141(16) 0.0075(16) 0.0111(15)
C29 0.0376(18) 0.061(2) 0.080(3) -0.0158(19) -0.0025(17) 0.0193(16)
C30 0.0413(18) 0.057(2) 0.052(2) -0.0118(16) -0.0050(15) 0.0105(15)
N31 0.0413(14) 0.0488(16) 0.0456(15) -0.0104(12) -0.0008(12) 0.0147(12)
C32 0.0422(17) 0.0506(19) 0.0474(18) -0.0102(15) -0.0015(14) 0.0159(15)

loop_
_atom_type_symbol
_atom_type_description
_atom_type_scat_dispersion_real
_atom_type_scat_dispersion_imag
_atom_type_scat_source
C C 0.0033 0.0016 'International Tables Vol C Tables 4.2.6.8 and 6.1.1.4'
H H 0.0000 0.0000 'International Tables Vol C Tables 4.2.6.8 and 6.1.1.4'
N N 0.0061 0.0033 'International Tables Vol C Tables 4.2.6.8 and 6.1.1.4'
Cu Cu 0.3201 1.2651 'International Tables Vol C Tables 4.2.6.8 and 6.1.1.4'
I I -0.4742 1.8119 'International Tables Vol C Tables 4.2.6.8 and 6.1.1.4'

loop_
_geom_angle_atom_site_label_1
_geom_angle_atom_site_label_2
_geom_angle_atom_site_label_3
_geom_angle
_geom_angle_site_symmetry_1
_geom_angle_site_symmetry_3
N1 Cu1 N31 99.48(10) . .
N1 Cu1 Cu1 132.17(7) . 2_775
N31 Cu1 Cu1 128.34(7) . 2_775
N1 Cu1 I1 108.99(7) . 2_775
N31 Cu1 I1 106.95(7) . 2_775
Cu1 Cu1 I1 61.12(2) 2_775 2_775
N1 Cu1 I1 109.28(7) . .
N31 Cu1 I1 108.31(7) . .
Cu1 Cu1 I1 60.418(18) 2_775 .
I1 Cu1 I1 121.543(15) 2_775 .
Cu1 I1 Cu1 58.457(16) 2_775 .
C6 N1 C2 116.6(2) . .
C6 N1 Cu1 119.1(2) . .
C2 N1 Cu1 123.72(19) . .
N1 C2 C3 123.2(3) . .
N1 C2 H2 118.4 . .
C3 C2 H2 118.4 . .
C2 C3 C4 119.2(3) . .
C2 C3 H3 120.4 . .
C4 C3 H3 120.4 . .
C3 C4 C5 118.9(3) . .
C3 C4 H4 120.6 . .
C5 C4 H4 120.6 . .
C4 C5 C6 117.3(3) . .
C4 C5 C7 124.8(3) . .
C6 C5 C7 117.7(3) . .
N1 C6 C5 124.6(3) . .
N1 C6 H6 117.7 . .
C5 C6 H6 117.7 . .
N8 C7 C5 123.0(3) . .
N8 C7 H7 118.5 . .
C5 C7 H7 118.5 . .
C7 N8 N9 109.3(2) . .
C10 N9 N8 114.7(2) . .
N9 C10 C11 117.9(2) . .
N9 C10 C17 123.2(2) . .
C11 C10 C17 118.8(2) . .
C16 C11 C12 118.8(3) . .
C16 C11 C10 120.3(2) . .
C12 C11 C10 120.9(3) . .
C13 C12 C11 119.9(3) . .
C13 C12 H12 120.0 . .
C11 C12 H12 120.0 . .
C14 C13 C12 120.7(3) . .
C14 C13 H13 119.7 . .
C12 C13 H13 119.7 . .
C13 C14 C15 120.1(3) . .
C13 C14 H14 120.0 . .
C15 C14 H14 120.0 . .
C14 C15 C16 120.3(3) . .
C14 C15 H15 119.8 . .
C16 C15 H15 119.8 . .
C15 C16 C11 120.2(3) . .
C15 C16 H16 119.9 . .
C11 C16 H16 119.9 . .
N24 C17 C18 117.9(2) . .
N24 C17 C10 123.3(2) . .
C18 C17 C10 118.8(2) . .
C19 C18 C23 118.0(3) . .
C19 C18 C17 120.8(3) . .
C23 C18 C17 121.2(3) . .
C18 C19 C20 121.2(3) . .
C18 C19 H19 119.4 . .
C20 C19 H19 119.4 . .
C21 C20 C19 119.5(3) . .
C21 C20 H20 120.2 . .
C19 C20 H20 120.2 . .
C22 C21 C20 120.4(3) . .
C22 C21 H21 119.8 . .
C20 C21 H21 119.8 . .
C21 C22 C23 120.0(3) . .
C21 C22 H22 120.0 . .
C23 C22 H22 120.0 . .
C22 C23 C18 120.7(3) . .
C22 C23 H23 119.6 . .
C18 C23 H23 119.6 . .
C17 N24 N25 114.5(2) . .
C26 N25 N24 112.0(2) . .
N25 C26 C27 122.3(3) . 1_445
N25 C26 H26 118.9 . .
C27 C26 H26 118.9 1_445 .
C32 C27 C28 117.5(3) . .
C32 C27 C26 119.7(3) . 1_665
C28 C27 C26 122.8(3) . 1_665
C29 C28 C27 119.3(3) . .
C29 C28 H28 120.3 . .
C27 C28 H28 120.3 . .
C28 C29 C30 119.1(3) . .
C28 C29 H29 120.4 . .
C30 C29 H29 120.4 . .
N31 C30 C29 123.0(3) . .
N31 C30 H30 118.5 . .
C29 C30 H30 118.5 . .
C30 N31 C32 117.0(3) . .
C30 N31 Cu1 122.3(2) . .
C32 N31 Cu1 119.9(2) . .
N31 C32 C27 123.9(3) . .
N31 C32 H32 118.0 . .
C27 C32 H32 118.0 . .

loop_
_geom_bond_atom_site_label_1
_geom_bond_atom_site_label_2
_geom_bond_distance
_geom_bond_site_symmetry_2
Cu1 N1 2.070(2) .
Cu1 N31 2.090(2) .
Cu1 Cu1 2.5746(8) 2_775
Cu1 I1 2.6271(7) 2_775
Cu1 I1 2.6454(7) .
I1 Cu1 2.6272(7) 2_775
N1 C6 1.339(4) .
N1 C2 1.342(4) .
C2 C3 1.374(4) .
C2 H2 0.9300 .
C3 C4 1.386(4) .
C3 H3 0.9300 .
C4 C5 1.387(4) .
C4 H4 0.9300 .
C5 C6 1.388(4) .
C5 C7 1.460(4) .
C6 H6 0.9300 .
C7 N8 1.276(3) .
C7 H7 0.9300 .
N8 N9 1.422(3) .
N9 C10 1.274(3) .
C10 C11 1.479(4) .
C10 C17 1.507(4) .
C11 C16 1.393(4) .
C11 C12 1.394(4) .
C12 C13 1.382(4) .
C12 H12 0.9300 .
C13 C14 1.367(5) .
C13 H13 0.9300 .
C14 C15 1.372(5) .
C14 H14 0.9300 .
C15 C16 1.382(4) .
C15 H15 0.9300 .
C16 H16 0.9300 .
C17 N24 1.290(3) .
C17 C18 1.476(4) .
C18 C19 1.381(4) .
C18 C23 1.392(4) .
C19 C20 1.386(5) .
C19 H19 0.9300 .
C20 C21 1.370(5) .
C20 H20 0.9300 .
C21 C22 1.369(5) .
C21 H21 0.9300 .
C22 C23 1.380(4) .
C22 H22 0.9300 .
C23 H23 0.9300 .
N24 N25 1.408(3) .
N25 C26 1.259(4) .
C26 C27 1.465(4) 1_445
C26 H26 0.9300 .
C27 C32 1.380(4) .
C27 C28 1.382(4) .
C27 C26 1.465(4) 1_665
C28 C29 1.369(5) .
C28 H28 0.9300 .
C29 C30 1.376(4) .
C29 H29 0.9300 .
C30 N31 1.333(4) .
C30 H30 0.9300 .
N31 C32 1.341(4) .
C32 H32 0.9300 .

loop_
_geom_hbond_atom_site_label_D
_geom_hbond_atom_site_label_H
_geom_hbond_atom_site_label_A
_geom_hbond_distance_DH
_geom_hbond_distance_HA
_geom_hbond_distance_DA
_geom_hbond_angle_DHA
_geom_hbond_site_symmetry_A
C12 H12 N24 0.93 2.61 3.372(4) 139.9 2_566
